data_4032913
loop_
_publ_author_name
'Zhu, Jie S.'
'Son, Jung-Ho'
'Teuthorn, Andrew P.'
'Haddadin, Makhluf J.'
'Kurth, Mark J.'
'Tantillo, Dean J.'

_publ_section_title
;
 Diverting Reactive Intermediates Toward Unusual Chemistry: Unexpected
 Anthranil Products from Davis-Beirut Reaction.
;
_journal_issue 20
_journal_name_full 'The Journal of organic chemistry'
_journal_page_first 10875
_journal_page_last 10882
_journal_paper_doi 10.1021/acs.joc.7b01521
_journal_volume 82
_journal_year 2017
_chemical_formula_moiety 'C14 H9 N3 O'
_chemical_formula_sum 'C14 H9 N3 O'
_chemical_formula_weight 235.24
_space_group_crystal_system monoclinic
_space_group_IT_number 15
_space_group_name_Hall '-C 2yc'
_space_group_name_H-M_alt 'C 1 2/c 1'
_symmetry_space_group_name_Hall '-C 2yc'
_symmetry_space_group_name_H-M 'C 1 2/c 1'
_atom_sites_solution_hydrogens mixed
_audit_creation_method SHELXL-2014/7
_cell_angle_alpha 90
_cell_angle_beta 121.19(2)
_cell_angle_gamma 90
_cell_formula_units_Z 8
_cell_length_a 28.443(9)
_cell_length_b 5.5707(14)
_cell_length_c 15.837(8)
_cell_measurement_reflns_used 6628
_cell_measurement_temperature 88(2)
_cell_measurement_theta_max 86.4
_cell_measurement_theta_min 8.6
_cell_volume 2146.6(15)
_computing_cell_refinement 'Bruker SAINT'
_computing_data_collection 'Bruker APEX2'
_computing_data_reduction 'Bruker SAINT'
_computing_molecular_graphics 'Bruker SHELXTL'
_computing_publication_material 'Bruker SHELXTL'
_computing_structure_refinement 'SHELXL-2014 (Sheldrick 2014)'
_computing_structure_solution 'SHELXS-97 (Sheldrick 2008)'
_diffrn_ambient_temperature 88(2)
_diffrn_measured_fraction_theta_full 0.977
_diffrn_measured_fraction_theta_max 0.963
_diffrn_measurement_device_type 'Bruker APEX-II CCD'
_diffrn_measurement_method '\f and \w scans'
_diffrn_radiation_type MoK\a
_diffrn_radiation_wavelength 0.71073
_diffrn_reflns_av_R_equivalents 0.0312
_diffrn_reflns_av_unetI/netI 0.0368
_diffrn_reflns_Laue_measured_fraction_full 0.977
_diffrn_reflns_Laue_measured_fraction_max 0.963
_diffrn_reflns_limit_h_max 34
_diffrn_reflns_limit_h_min -31
_diffrn_reflns_limit_k_max 7
_diffrn_reflns_limit_k_min -5
_diffrn_reflns_limit_l_max 20
_diffrn_reflns_limit_l_min -20
_diffrn_reflns_number 6274
_diffrn_reflns_point_group_measured_fraction_full 0.977
_diffrn_reflns_point_group_measured_fraction_max 0.963
_diffrn_reflns_theta_full 25.242
_diffrn_reflns_theta_max 27.507
_diffrn_reflns_theta_min 1.674
_exptl_absorpt_coefficient_mu 0.096
_exptl_absorpt_correction_T_max 0.7456
_exptl_absorpt_correction_T_min 0.6648
_exptl_absorpt_correction_type multi-scan
_exptl_absorpt_process_details 'SADABS (Bruker, 2003)'
_exptl_crystal_colour yellow
_exptl_crystal_density_diffrn 1.456
_exptl_crystal_description prism
_exptl_crystal_F_000 976
_exptl_crystal_size_max 0.224
_exptl_crystal_size_mid 0.111
_exptl_crystal_size_min 0.083
_refine_diff_density_max 0.214
_refine_diff_density_min -0.252
_refine_diff_density_rms 0.048
_refine_ls_extinction_method none
_refine_ls_goodness_of_fit_ref 1.036
_refine_ls_hydrogen_treatment mixed
_refine_ls_matrix_type full
_refine_ls_number_parameters 167
_refine_ls_number_reflns 2384
_refine_ls_number_restraints 0
_refine_ls_restrained_S_all 1.036
_refine_ls_R_factor_all 0.0597
_refine_ls_R_factor_gt 0.0407
_refine_ls_shift/su_max 0.000
_refine_ls_shift/su_mean 0.000
_refine_ls_structure_factor_coef Fsqd
_refine_ls_weighting_details 'w=1/[\s^2^(Fo^2^)+(0.0603P)^2^+0.1240P] where P=(Fo^2^+2Fc^2^)/3'
_refine_ls_weighting_scheme calc
_refine_ls_wR_factor_gt 0.1010
_refine_ls_wR_factor_ref 0.1119
_reflns_Friedel_coverage 0.000
_reflns_number_gt 1730
_reflns_number_total 2384
_reflns_threshold_expression 'I > 2\s(I)'
_cod_data_source_file jo7b01521_si_003.cif
_cod_data_source_block 3-(1H-benzo[d]imidazol-2-yl)benzo[c]isoxazole_6a
_cod_depositor_comments 'Adding full bibliography for 4032912--4032914.cif.'
_cod_original_cell_volume 2146.6(14)
_cod_database_code 4032913
_shelx_shelxl_version_number 2014/7
_shelx_space_group_comment
;
The symmetry employed for this shelxl refinement is uniquely defined
by the following loop, which should always be used as a source of
symmetry information in preference to the above space-group names.
They are only intended as comments.
;
_shelx_estimated_absorpt_t_min 0.979
_shelx_estimated_absorpt_t_max 0.992

loop_
_space_group_symop_operation_xyz
'x, y, z'
'-x, y, -z+1/2'
'x+1/2, y+1/2, z'
'-x+1/2, y+1/2, -z+1/2'
'-x, -y, -z'
'x, -y, z-1/2'
'-x+1/2, -y+1/2, -z'
'x+1/2, -y+1/2, z-1/2'

loop_
_atom_site_label
_atom_site_type_symbol
_atom_site_fract_x
_atom_site_fract_y
_atom_site_fract_z
_atom_site_U_iso_or_equiv
_atom_site_adp_type
_atom_site_occupancy
_atom_site_site_symmetry_order
_atom_site_calc_flag
_atom_site_refinement_flags_posn
_atom_site_refinement_flags_adp
C1 C 0.60911(6) 0.7381(3) 0.50213(10) 0.0204(3) Uani 1 1 d . .
C2 C 0.63448(6) 0.9209(3) 0.47676(10) 0.0227(3) Uani 1 1 d . .
H2 H 0.6133 1.0352 0.4266 0.027 Uiso 1 1 calc R U
C3 C 0.69041(7) 0.9251(3) 0.52740(10) 0.0243(4) Uani 1 1 d . .
H3 H 0.7084 1.0449 0.5117 0.029 Uiso 1 1 calc R U
C4 C 0.72311(6) 0.7548(3) 0.60372(10) 0.0248(4) Uani 1 1 d . .
H4 H 0.7620 0.7667 0.6376 0.030 Uiso 1 1 calc R U
C5 C 0.69980(6) 0.5770(3) 0.62872(10) 0.0227(4) Uani 1 1 d . .
H5 H 0.7217 0.4651 0.6793 0.027 Uiso 1 1 calc R U
C6 C 0.64174(6) 0.5646(3) 0.57676(10) 0.0201(3) Uani 1 1 d . .
C7 C 0.60342(6) 0.4201(3) 0.57940(10) 0.0202(3) Uani 1 1 d . .
C8 C 0.60578(6) 0.2141(3) 0.63678(10) 0.0204(3) Uani 1 1 d . .
C9 C 0.63508(6) -0.0775(3) 0.73893(10) 0.0199(3) Uani 1 1 d . .
C10 C 0.66586(6) -0.2522(3) 0.80995(10) 0.0228(3) Uani 1 1 d . .
H10 H 0.7048 -0.2549 0.8424 0.027 Uiso 1 1 calc R U
C11 C 0.63797(7) -0.4201(3) 0.83141(10) 0.0245(4) Uani 1 1 d . .
H11 H 0.6582 -0.5388 0.8801 0.029 Uiso 1 1 calc R U
C12 C 0.58029(7) -0.4197(3) 0.78291(10) 0.0242(4) Uani 1 1 d . .
H12 H 0.5624 -0.5395 0.7990 0.029 Uiso 1 1 calc R U
C13 C 0.54891(6) -0.2493(3) 0.71241(10) 0.0240(4) Uani 1 1 d . .
H13 H 0.5099 -0.2489 0.6796 0.029 Uiso 1 1 calc R U
C14 C 0.57737(6) -0.0788(3) 0.69210(10) 0.0201(3) Uani 1 1 d . .
H20 H 0.5245(8) 0.166(3) 0.5909(13) 0.037(5) Uiso 1 1 d . .
N1 N 0.55548(5) 0.7010(2) 0.46274(9) 0.0235(3) Uani 1 1 d . .
N2 N 0.55965(5) 0.1105(2) 0.62657(8) 0.0213(3) Uani 1 1 d . .
N3 N 0.65219(5) 0.1075(2) 0.70263(8) 0.0212(3) Uani 1 1 d . .
O1 O 0.55238(4) 0.49701(19) 0.51207(7) 0.0233(3) Uani 1 1 d . .

loop_
_atom_site_aniso_label
_atom_site_aniso_U_11
_atom_site_aniso_U_22
_atom_site_aniso_U_33
_atom_site_aniso_U_23
_atom_site_aniso_U_13
_atom_site_aniso_U_12
C1 0.0214(8) 0.0224(8) 0.0177(6) -0.0032(5) 0.0102(6) 0.0005(6)
C2 0.0259(8) 0.0224(8) 0.0199(7) 0.0005(6) 0.0120(6) 0.0019(6)
C3 0.0262(9) 0.0250(8) 0.0227(7) -0.0008(6) 0.0134(6) -0.0041(7)
C4 0.0199(8) 0.0295(9) 0.0238(7) -0.0018(6) 0.0105(6) -0.0027(6)
C5 0.0216(8) 0.0249(8) 0.0205(7) 0.0010(6) 0.0101(6) 0.0022(6)
C6 0.0213(8) 0.0209(8) 0.0179(6) -0.0014(5) 0.0101(6) 0.0005(6)
C7 0.0194(8) 0.0220(8) 0.0190(6) -0.0021(5) 0.0098(6) 0.0011(6)
C8 0.0205(8) 0.0220(8) 0.0203(6) -0.0027(6) 0.0118(6) -0.0010(6)
C9 0.0217(8) 0.0201(7) 0.0189(6) -0.0024(5) 0.0112(6) -0.0004(6)
C10 0.0230(8) 0.0254(8) 0.0211(7) -0.0008(6) 0.0123(6) 0.0020(6)
C11 0.0302(9) 0.0231(8) 0.0228(7) 0.0021(6) 0.0155(7) 0.0040(7)
C12 0.0309(9) 0.0221(8) 0.0251(7) -0.0007(6) 0.0184(7) -0.0028(6)
C13 0.0230(8) 0.0274(9) 0.0234(7) -0.0020(6) 0.0133(6) -0.0020(6)
C14 0.0229(8) 0.0200(8) 0.0190(6) -0.0012(5) 0.0120(6) 0.0018(6)
N1 0.0237(7) 0.0232(7) 0.0242(6) 0.0041(5) 0.0127(5) 0.0008(5)
N2 0.0183(7) 0.0239(7) 0.0211(6) 0.0014(5) 0.0098(5) 0.0008(5)
N3 0.0213(7) 0.0209(7) 0.0207(6) 0.0000(5) 0.0104(5) 0.0009(5)
O1 0.0199(6) 0.0254(6) 0.0238(5) 0.0030(4) 0.0108(4) 0.0001(4)

loop_
_atom_type_symbol
_atom_type_description
_atom_type_scat_dispersion_real
_atom_type_scat_dispersion_imag
_atom_type_scat_source
C C 0.0033 0.0016 'International Tables Vol C Tables 4.2.6.8 and 6.1.1.4'
H H 0.0000 0.0000 'International Tables Vol C Tables 4.2.6.8 and 6.1.1.4'
N N 0.0061 0.0033 'International Tables Vol C Tables 4.2.6.8 and 6.1.1.4'
O O 0.0106 0.0060 'International Tables Vol C Tables 4.2.6.8 and 6.1.1.4'

loop_
_geom_angle_atom_site_label_1
_geom_angle_atom_site_label_2
_geom_angle_atom_site_label_3
_geom_angle
N1 C1 C2 127.22(13)
N1 C1 C6 112.15(13)
C2 C1 C6 120.62(14)
C3 C2 C1 117.09(14)
C3 C2 H2 121.5
C1 C2 H2 121.5
C2 C3 C4 122.31(15)
C2 C3 H3 118.8
C4 C3 H3 118.8
C5 C4 C3 121.70(15)
C5 C4 H4 119.2
C3 C4 H4 119.2
C4 C5 C6 117.68(14)
C4 C5 H5 121.2
C6 C5 H5 121.2
C7 C6 C5 135.80(14)
C7 C6 C1 103.60(13)
C5 C6 C1 120.58(14)
O1 C7 C6 109.60(13)
O1 C7 C8 115.44(13)
C6 C7 C8 134.95(14)
N3 C8 N2 114.09(14)
N3 C8 C7 123.66(14)
N2 C8 C7 122.24(13)
N3 C9 C10 130.01(14)
N3 C9 C14 110.44(12)
C10 C9 C14 119.54(14)
C11 C10 C9 118.03(14)
C11 C10 H10 121.0
C9 C10 H10 121.0
C10 C11 C12 121.47(14)
C10 C11 H11 119.3
C12 C11 H11 119.3
C13 C12 C11 121.66(15)
C13 C12 H12 119.2
C11 C12 H12 119.2
C12 C13 C14 116.51(15)
C12 C13 H13 121.7
C14 C13 H13 121.7
N2 C14 C13 131.87(14)
N2 C14 C9 105.33(13)
C13 C14 C9 122.78(13)
C1 N1 O1 104.54(11)
C8 N2 C14 106.27(13)
C8 N2 H20 127.4(12)
C14 N2 H20 125.8(12)
C8 N3 C9 103.85(13)
C7 O1 N1 110.10(11)

loop_
_geom_bond_atom_site_label_1
_geom_bond_atom_site_label_2
_geom_bond_distance
C1 N1 1.331(2)
C1 C2 1.421(2)
C1 C6 1.434(2)
C2 C3 1.361(2)
C2 H2 0.9500
C3 C4 1.436(2)
C3 H3 0.9500
C4 C5 1.360(2)
C4 H4 0.9500
C5 C6 1.415(2)
C5 H5 0.9500
C6 C7 1.373(2)
C7 O1 1.3509(18)
C7 C8 1.443(2)
C8 N3 1.3254(19)
C8 N2 1.364(2)
C9 N3 1.3853(19)
C9 C10 1.400(2)
C9 C14 1.409(2)
C10 C11 1.378(2)
C10 H10 0.9500
C11 C12 1.406(2)
C11 H11 0.9500
C12 C13 1.383(2)
C12 H12 0.9500
C13 C14 1.390(2)
C13 H13 0.9500
C14 N2 1.3788(19)
N1 O1 1.4073(16)
N2 H20 0.911(19)
